data_1525619
loop_
_publ_author_name
'Bean, A.C.'
'Albrecht-Schmitt, T.E.'

_publ_section_title
;
 Cation effects on the formation of the one-dimensional uranyl iodates A2
 ((U O2)3 (I O3)4 O2) (A = K, rb, Tl) and AE ((U O2)2 (I O3)2 O2) (H2 O)
 (AE = Sr, Ba, Pb)
;
_journal_name_full 'Journal of Solid State Chemistry'
_journal_page_first 416
_journal_page_last 423
_journal_volume 161
_journal_year 2001
_chemical_formula_sum 'H2 I2 O13 Pb U2'
_chemical_name_systematic 'Pb ((U O2)2 (I O3)2 O2) (H2 O)'
_space_group_IT_number 14
_symmetry_space_group_name_Hall '-P 2ybc'
_symmetry_space_group_name_H-M 'P 1 21/c 1'
_cell_angle_alpha 90
_cell_angle_beta 99.062
_cell_angle_gamma 90
_cell_formula_units_Z 4
_cell_length_a 7.8441
_cell_length_b 6.9328
_cell_length_c 21.34
_cell_volume 1146.018
_citation_journal_id_ASTM JSSCBI
_cod_data_source_file Bean_JSSCBI_2001_1707.cif
_cod_data_source_block H2I2O13Pb1U2
_cod_original_formula_sum 'H2 I2 O13 Pb1 U2'
_cod_database_code 1525619

loop_
_symmetry_equiv_pos_as_xyz
x,y,z
-x,y+1/2,-z+1/2
-x,-y,-z
x,-y-1/2,z-1/2

loop_
_atom_site_label
_atom_site_type_symbol
_atom_site_fract_x
_atom_site_fract_y
_atom_site_fract_z
_atom_site_occupancy
_atom_site_U_iso_or_equiv
O7 O-2 0.6194 0.3519 0.9066 1 0.0
O4 O-2 0.3866 0.6919 0.8897 1 0.0
O5 O-2 0.4112 0.0489 0.934 1 0.0
O2 O-2 0.2187 0.0671 0.0346 1 0.0
O10 O-2 0.7382 0.3266 0.7635 1 0.0
U2 U+6 0.5214 0.304 0.7195 1 0.0
O9 O-2 0.4576 0.1184 0.8063 1 0.0
Pb1 Pb+2 0.8743 0.1183 0.8651 1 0.0
O8 O-2 0.1594 0.3002 0.8519 1 0.0
U1 U+6 0.391 0.329 0.8764 1 0.0
I1 I+5 0.1637 0.3205 0.0302 1 0.0
O12 O-2 0.4151 0.4886 0.7901 1 0.0
I2 I+5 0.3013 0.829 0.9508 1 0.0
O1 O-2 0.3138 0.411 0.9802 1 0.0
O6 O-2 0.088 0.8612 0.9074 1 0.0
O3 O-2 -0.0317 0.3183 0.972 1 0.0
O13 O-2 0.9734 0.0094 0.7658 1 0.0
O11 O-2 0.3058 0.29 0.6731 1 0.0
